data_4511253
loop_
_publ_author_name
'Lie, Sharon'
'Maris, Thierry'
'Wuest, James D.'

_publ_section_title
;
 Molecular Networks Created by Charge-Assisted Hydrogen Bonding in
 Phosphonate, Phosphate, and Sulfonate Salts of Bis(amidines)
;
_journal_issue 7
_journal_name_full 'Crystal Growth &amp; Design'
_journal_page_first 3658
_journal_paper_doi 10.1021/cg500726v
_journal_volume 14
_journal_year 2014
_chemical_compound_source 'Synthesized by the authors. See text'
_chemical_formula_moiety 'C14 H12 N4, 2(H2 O4 P), H2 O'
_chemical_formula_sum 'C14 H18 N4 O9 P2'
_chemical_formula_weight 448.26
_chemical_name_systematic
; 
 ? 
;
_space_group_IT_number 15
_symmetry_cell_setting monoclinic
_symmetry_space_group_name_Hall '-C 2yc'
_symmetry_space_group_name_H-M 'C 1 2/c 1'
_atom_sites_solution_hydrogens geom
_atom_sites_solution_primary direct
_atom_sites_solution_secondary difmap
_audit_creation_method SHELXL-97
_cell_angle_alpha 90
_cell_angle_beta 122.834(2)
_cell_angle_gamma 90
_cell_formula_units_Z 4
_cell_length_a 22.7176(15)
_cell_length_b 4.5011(3)
_cell_length_c 20.409(2)
_cell_measurement_reflns_used 17467
_cell_measurement_temperature 150
_cell_measurement_theta_max 68.32
_cell_measurement_theta_min 4.63
_cell_volume 1753.5(2)
_computing_cell_refinement 'SAINT V8.27B(Bruker AXS, 2009)'
_computing_data_collection 'APEX2  (Bruker AXS, 2009)'
_computing_data_reduction 'SAINT V8.27B(Bruker AXS, 2009)'
_computing_molecular_graphics 'SHELXTL  (Bruker AXS, 2003)'
_computing_publication_material 'UdMX (Maris, 2004)'
_computing_structure_refinement 'SHELXL97 (Sheldrick, 2008)'
_computing_structure_solution 'SHELXS97 (Sheldrick, 2008)'
_diffrn_ambient_temperature 150
_diffrn_detector_area_resol_mean 8.3
_diffrn_measured_fraction_theta_full 0.999
_diffrn_measured_fraction_theta_max 0.999
_diffrn_measurement_device_type 'Bruker Microstar'
_diffrn_measurement_method \w
_diffrn_radiation_monochromator 'Helios optics'
_diffrn_radiation_source 'Rotating Anode'
_diffrn_radiation_type CuK\a
_diffrn_radiation_wavelength 1.54178
_diffrn_reflns_av_R_equivalents 0.091
_diffrn_reflns_av_sigmaI/netI 0.0209
_diffrn_reflns_limit_h_max 26
_diffrn_reflns_limit_h_min -26
_diffrn_reflns_limit_k_max 4
_diffrn_reflns_limit_k_min -5
_diffrn_reflns_limit_l_max 24
_diffrn_reflns_limit_l_min -24
_diffrn_reflns_number 37239
_diffrn_reflns_theta_full 68.48
_diffrn_reflns_theta_max 68.48
_diffrn_reflns_theta_min 4.63
_exptl_absorpt_coefficient_mu 2.842
_exptl_absorpt_correction_T_max 0.8675
_exptl_absorpt_correction_T_min 0.6593
_exptl_absorpt_correction_type multi-scan
_exptl_absorpt_process_details 'Sadabs (Sheldrick, 2012)'
_exptl_crystal_colour Colorless
_exptl_crystal_density_diffrn 1.698
_exptl_crystal_density_method 'not measured'
_exptl_crystal_description block
_exptl_crystal_F_000 928
_exptl_crystal_size_max 0.11
_exptl_crystal_size_mid 0.07
_exptl_crystal_size_min 0.05
_refine_diff_density_max 0.397
_refine_diff_density_min -0.503
_refine_diff_density_rms 0.075
_refine_ls_extinction_method none
_refine_ls_goodness_of_fit_ref 1.234
_refine_ls_hydrogen_treatment mixed
_refine_ls_matrix_type full
_refine_ls_number_parameters 169
_refine_ls_number_reflns 1613
_refine_ls_number_restraints 6
_refine_ls_restrained_S_all 1.366
_refine_ls_R_factor_all 0.0635
_refine_ls_R_factor_gt 0.0616
_refine_ls_shift/su_max 0.000
_refine_ls_shift/su_mean 0.000
_refine_ls_structure_factor_coef Fsqd
_refine_ls_weighting_details 'calc w=1/[\s^2^(Fo^2^)+(0.0236P)^2^+11.0754P] where P=(Fo^2^+2Fc^2^)/3'
_refine_ls_weighting_scheme calc
_refine_ls_wR_factor_gt 0.1350
_refine_ls_wR_factor_ref 0.1362
_reflns_number_gt 1545
_reflns_number_total 1613
_reflns_threshold_expression I>2\s(I)
_cod_data_source_file cg500726v_si_007.cif
_cod_data_source_block jw1754
_cod_depositor_comments
;
The following automatic conversions were performed:

'_symmetry_cell_setting' value 'Monoclinic' changed to 'monoclinic'
according to
/usr/data/users/saulius/crontab/automatic-downloads/rss-feeds/ACS/lib/dictionaries/cif_core.dic
dictionary named 'cif_core.dic' version 2.4.2 from 2011-04-26.

Automatic conversion script
Id: cif_fix_values 2281 2013-09-26 08:29:07Z andrius 

 Adding full bibliography for 4511252--4511257.cif.
;
_cod_original_sg_symbol_H-M C2/c
_cod_database_code 4511253

loop_
_symmetry_equiv_pos_as_xyz
'x, y, z'
'-x, y, -z+1/2'
'x+1/2, y+1/2, z'
'-x+1/2, y+1/2, -z+1/2'
'-x, -y, -z'
'x, -y, z-1/2'
'-x+1/2, -y+1/2, -z'
'x+1/2, -y+1/2, z-1/2'

loop_
_atom_site_label
_atom_site_type_symbol
_atom_site_fract_x
_atom_site_fract_y
_atom_site_fract_z
_atom_site_U_iso_or_equiv
_atom_site_adp_type
_atom_site_occupancy
_atom_site_symmetry_multiplicity
_atom_site_calc_flag
_atom_site_refinement_flags
_atom_site_disorder_assembly
_atom_site_disorder_group
N1 N 0.00292(15) 0.7624(7) 0.07293(17) 0.0222(7) Uani 1 1 d . . .
H1 H -0.0227 0.7168 0.0919 0.10(2) Uiso 1 1 calc R . .
N2 N 0.08195(15) 0.9016(7) 0.01229(17) 0.0217(7) Uani 1 1 d . . .
H2 H 0.1070 0.9446 -0.0075 0.029(11) Uiso 1 1 calc R . .
C1 C 0.02055(18) 1.0389(8) -0.0165(2) 0.0199(8) Uani 1 1 d . . .
C2 C 0.10798(18) 0.6937(8) 0.0721(2) 0.0212(8) Uani 1 1 d . . .
C3 C 0.17244(19) 0.5566(9) 0.1009(2) 0.0248(8) Uani 1 1 d . . .
H3 H 0.1998 0.6053 0.0800 0.030 Uiso 1 1 calc R . .
C4 C 0.19641(19) 0.3493(9) 0.1600(2) 0.0267(8) Uani 1 1 d . . .
H4 H 0.2401 0.2536 0.1794 0.032 Uiso 1 1 calc R . .
C5 C 0.1565(2) 0.2805(9) 0.1911(2) 0.0274(9) Uani 1 1 d . . .
H5 H 0.1736 0.1392 0.2321 0.033 Uiso 1 1 calc R . .
C6 C 0.09249(19) 0.4153(9) 0.1630(2) 0.0249(8) Uani 1 1 d . . .
H6 H 0.0655 0.3667 0.1844 0.030 Uiso 1 1 calc R . .
C7 C 0.06775(18) 0.6233(8) 0.1030(2) 0.0201(8) Uani 1 1 d . . .
P1 P 0.14191(6) 1.2543(3) -0.10657(7) 0.0335(3) Uani 1 1 d D . .
O1 O 0.19300(15) 1.4941(7) -0.09428(19) 0.0373(8) Uani 1 1 d . A .
H1A H 0.1796 1.6569 -0.0866 0.056 Uiso 1 1 calc R . .
O2A O 0.1064(3) 1.1676(14) -0.1995(3) 0.0367(14) Uani 0.50 1 d PD A 1
H2A H 0.0686 1.0763 -0.2161 0.055 Uiso 0.50 1 calc PR A 1
O3A O 0.1518(3) 1.0044(12) -0.0612(4) 0.0245(11) Uani 0.50 1 d PD A 1
O4A O 0.0798(3) 1.4686(15) -0.1150(3) 0.0268(12) Uani 0.50 1 d PD A 1
O2B O 0.1661(3) 1.0170(13) -0.1453(3) 0.0292(12) Uani 0.50 1 d PD A 2
H2B H 0.1316 0.9129 -0.1773 0.044 Uiso 0.50 1 calc PR A 2
O3B O 0.1785(3) 1.1070(14) -0.0173(3) 0.0261(12) Uani 0.50 1 d PD A 2
O4B O 0.0712(3) 1.2893(16) -0.1369(3) 0.0289(12) Uani 0.50 1 d PD A 2
O5 O 0.0000 0.7668(13) -0.2500 0.0707(19) Uani 1 2 d SD . .
H5A H -0.004(7) 0.931(18) -0.279(6) 0.106 Uiso 0.50 1 d PD . .
H5B H -0.024(7) 0.62(2) -0.285(6) 0.106 Uiso 0.50 1 d PD . .

loop_
_atom_site_aniso_label
_atom_site_aniso_U_11
_atom_site_aniso_U_22
_atom_site_aniso_U_33
_atom_site_aniso_U_23
_atom_site_aniso_U_13
_atom_site_aniso_U_12
N1 0.0223(15) 0.0226(17) 0.0237(15) 0.0026(13) 0.0139(13) -0.0021(13)
N2 0.0202(14) 0.0226(16) 0.0255(15) 0.0020(13) 0.0145(13) 0.0001(13)
C1 0.0224(17) 0.0176(18) 0.0216(17) -0.0040(15) 0.0131(15) -0.0036(15)
C2 0.0228(17) 0.0196(18) 0.0209(17) -0.0023(15) 0.0116(14) -0.0033(15)
C3 0.0223(18) 0.025(2) 0.0274(19) -0.0026(16) 0.0137(16) -0.0011(16)
C4 0.0218(18) 0.026(2) 0.0274(19) -0.0006(17) 0.0102(15) 0.0017(16)
C5 0.0289(19) 0.024(2) 0.0243(18) 0.0018(17) 0.0115(16) 0.0001(17)
C6 0.0277(19) 0.026(2) 0.0238(18) -0.0008(16) 0.0154(16) -0.0031(16)
C7 0.0219(17) 0.0169(18) 0.0212(17) -0.0038(15) 0.0115(14) -0.0036(15)
P1 0.0439(6) 0.0280(6) 0.0472(7) -0.0092(5) 0.0367(5) -0.0134(5)
O1 0.0363(16) 0.0341(17) 0.0490(18) 0.0021(15) 0.0280(15) -0.0106(14)
O2A 0.052(4) 0.028(3) 0.038(3) -0.001(3) 0.029(3) -0.006(3)
O3A 0.033(3) 0.017(3) 0.031(3) 0.005(3) 0.022(3) -0.002(2)
O4A 0.030(3) 0.023(3) 0.029(3) 0.004(3) 0.017(3) -0.001(3)
O2B 0.036(3) 0.027(3) 0.030(3) -0.004(2) 0.022(3) -0.002(2)
O3B 0.025(3) 0.030(3) 0.030(3) 0.001(3) 0.019(3) -0.006(3)
O4B 0.024(3) 0.034(4) 0.032(3) -0.001(3) 0.017(2) -0.004(3)
O5 0.101(5) 0.047(4) 0.121(6) 0.000 0.096(5) 0.000

loop_
_atom_type_symbol
_atom_type_description
_atom_type_scat_dispersion_real
_atom_type_scat_dispersion_imag
_atom_type_scat_source
C C 0.0181 0.0091 'International Tables Vol C Tables 4.2.6.8 and 6.1.1.4'
H H 0.0000 0.0000 'International Tables Vol C Tables 4.2.6.8 and 6.1.1.4'
N N 0.0311 0.0180 'International Tables Vol C Tables 4.2.6.8 and 6.1.1.4'
O O 0.0492 0.0322 'International Tables Vol C Tables 4.2.6.8 and 6.1.1.4'
P P 0.2955 0.4335 'International Tables Vol C Tables 4.2.6.8 and 6.1.1.4'

loop_
_geom_angle_atom_site_label_1
_geom_angle_atom_site_label_2
_geom_angle_atom_site_label_3
_geom_angle_site_symmetry_1
_geom_angle_site_symmetry_3
_geom_angle
_geom_angle_publ_flag
C1 N1 C7 5_575 . 121.1(3) y
C1 N1 H1 5_575 . 119.5 ?
C7 N1 H1 . . 119.5 ?
C1 N2 C2 . . 122.9(3) y
C1 N2 H2 . . 118.6 ?
C2 N2 H2 . . 118.6 ?
N1 C1 N2 5_575 . 121.8(3) y
N1 C1 C1 5_575 5_575 120.5(4) y
N2 C1 C1 . 5_575 117.6(4) y
N2 C2 C3 . . 121.2(3) y
N2 C2 C7 . . 118.5(3) y
C3 C2 C7 . . 120.3(3) y
C4 C3 C2 . . 119.6(3) y
C4 C3 H3 . . 120.2 ?
C2 C3 H3 . . 120.2 ?
C3 C4 C5 . . 120.1(4) y
C3 C4 H4 . . 119.9 ?
C5 C4 H4 . . 119.9 ?
C6 C5 C4 . . 120.8(4) y
C6 C5 H5 . . 119.6 ?
C4 C5 H5 . . 119.6 ?
C5 C6 C7 . . 119.4(3) y
C5 C6 H6 . . 120.3 ?
C7 C6 H6 . . 120.3 ?
C6 C7 C2 . . 119.8(3) y
C6 C7 N1 . . 120.8(3) y
C2 C7 N1 . . 119.4(3) y
O4B P1 O1 . . 126.7(3) y
O3A P1 O1 . . 129.5(3) y
O4B P1 O2B . . 119.0(4) y
O1 P1 O2B . . 97.0(2) y
O3A P1 O4A . . 111.3(3) y
O1 P1 O4A . . 97.9(3) y
O3A P1 O2A . . 111.9(3) y
O1 P1 O2A . . 102.3(2) y
O4A P1 O2A . . 99.3(3) y
O4B P1 O3B . . 107.6(3) y
O1 P1 O3B . . 102.7(2) y
O2B P1 O3B . . 99.9(3) y
P1 O1 H1A . . 109.5 ?
P1 O2A H2A . . 109.5 ?
P1 O2B H2B . . 109.5 ?
H5A O5 H5B . . 106(10) ?

loop_
_geom_bond_atom_site_label_1
_geom_bond_atom_site_label_2
_geom_bond_site_symmetry_2
_geom_bond_distance
_geom_bond_publ_flag
N1 C1 5_575 1.321(5) y
N1 C7 . 1.399(5) y
N1 H1 . 0.8800 ?
N2 C1 . 1.336(5) y
N2 C2 . 1.390(5) y
N2 H2 . 0.8800 ?
C1 N1 5_575 1.322(5) y
C1 C1 5_575 1.458(7) y
C2 C3 . 1.392(5) y
C2 C7 . 1.399(5) y
C3 C4 . 1.381(5) y
C3 H3 . 0.9500 ?
C4 C5 . 1.394(5) y
C4 H4 . 0.9500 ?
C5 C6 . 1.382(5) y
C5 H5 . 0.9500 ?
C6 C7 . 1.395(5) y
C6 H6 . 0.9500 ?
P1 O4b . 1.381(5) y
P1 O3a . 1.396(5) y
P1 O1 . 1.503(3) y
P1 O2b . 1.593(5) y
P1 O4a . 1.639(6) y
P1 O2a . 1.656(6) y
P1 O3b . 1.676(6) y
O1 H1a . 0.8400 ?
O2a H2a . 0.8400 ?
O2b H2b . 0.8400 ?
O5 H5a . 0.9200(10) ?
O5 H5b . 0.9200(11) ?

loop_
_geom_hbond_atom_site_label_D
_geom_hbond_atom_site_label_H
_geom_hbond_atom_site_label_A
_geom_hbond_distance_DH
_geom_hbond_distance_HA
_geom_hbond_distance_DA
_geom_hbond_angle_DHA
_geom_hbond_site_symmetry_A
_geom_hbond_publ_flag
N1 H1 O4A 0.88 1.81 2.664(6) 164.1 5_575 y
N1 H1 O4B 0.88 1.78 2.641(6) 167 5_575 y
N2 H2 O3A 0.88 1.87 2.749(6) 172.3 . y
N2 H2 O3B 0.88 1.89 2.733(6) 160.3 . y
O1 H1A O3A 0.84 1.86 2.701(7) 174.9 1_565 y
O1 H1A O2B 0.84 1.94 2.512(7) 124.5 1_565 y
O1 H1A O3B 0.84 2.48 3.278(7) 159.4 1_565 y
O2A H2A O5 0.84 1.92 2.731(7) 162.5 . y
O2B H2B O5 0.84 2.6 3.366(6) 152.1 . y
O5 H5A O4B 0.920(1) 2.24(7) 3.071(8) 149(11) 2_554 y
O5 H5B O2A 0.9200(11 2.65(11) 3.388(8) 137(13) 2_544 y
O5 H5B O4A 0.9200(11 1.85(7) 2.695(6) 152(13) 2_544 y
O5 H5B O4B 0.9200(11 2.000(14) 2.918(8) 176(15) 2_544 y
